data_7705187
loop_
_publ_author_name
'Liang, Qiuming'
'Lin, Jack H.'
'DeMuth, Joshua C.'
'Neidig, Michael L.'
'Song, Datong'

_publ_section_title
;
 Syntheses and characterizations of iron complexes of bulky
 <i>o</i>-phenylenediamide ligand.
;
_journal_issue 35
_journal_name_full 'Dalton transactions (Cambridge, England : 2003)'
_journal_page_first 12287
_journal_page_last 12297
_journal_paper_doi 10.1039/d0dt02087g
_journal_volume 49
_journal_year 2020
_chemical_formula_moiety 'C30 H38 Cl2 Fe N2, C4 H10 O'
_chemical_formula_sum 'C34 H48 Cl2 Fe N2 O'
_chemical_formula_weight 627.49
_space_group_crystal_system monoclinic
_space_group_IT_number 11
_space_group_name_Hall '-P 2yb'
_space_group_name_H-M_alt 'P 1 21/m 1'
_atom_sites_solution_hydrogens mixed
_audit_creation_method SHELXL-2016/6
_audit_update_record
;
2020-08-11 deposited with the CCDC.	2020-08-17 downloaded from the CCDC.
;
_cell_angle_alpha 90
_cell_angle_beta 110.721(2)
_cell_angle_gamma 90
_cell_formula_units_Z 2
_cell_length_a 10.2114(4)
_cell_length_b 17.4996(9)
_cell_length_c 10.2150(6)
_cell_measurement_reflns_used 12454
_cell_measurement_temperature 150(2)
_cell_measurement_theta_max 27.489
_cell_measurement_theta_min 2.429
_cell_volume 1707.30(15)
_computing_structure_refinement 'SHELXL-2016/6 (Sheldrick, 2016)'
_diffrn_ambient_temperature 150(2)
_diffrn_measured_fraction_theta_full 0.998
_diffrn_measured_fraction_theta_max 0.998
_diffrn_measurement_device_type 'Bruker Kappa Apex II'
_diffrn_measurement_method 'Phi and Omega Scans'
_diffrn_radiation_type MoK\a
_diffrn_radiation_wavelength 0.71073
_diffrn_reflns_av_R_equivalents 0.0497
_diffrn_reflns_av_unetI/netI 0.0655
_diffrn_reflns_Laue_measured_fraction_full 0.998
_diffrn_reflns_Laue_measured_fraction_max 0.998
_diffrn_reflns_limit_h_max 10
_diffrn_reflns_limit_h_min -13
_diffrn_reflns_limit_k_max 22
_diffrn_reflns_limit_k_min -21
_diffrn_reflns_limit_l_max 12
_diffrn_reflns_limit_l_min -13
_diffrn_reflns_number 12468
_diffrn_reflns_point_group_measured_fraction_full 0.998
_diffrn_reflns_point_group_measured_fraction_max 0.998
_diffrn_reflns_theta_full 25.242
_diffrn_reflns_theta_max 27.489
_diffrn_reflns_theta_min 2.429
_exptl_absorpt_coefficient_mu 0.625
_exptl_absorpt_correction_T_max 0.7456
_exptl_absorpt_correction_T_min 0.6760
_exptl_absorpt_correction_type multi-scan
_exptl_absorpt_process_details SADABS
_exptl_crystal_colour 'dark green'
_exptl_crystal_density_diffrn 1.221
_exptl_crystal_description block
_exptl_crystal_F_000 668
_exptl_crystal_size_max 0.5
_exptl_crystal_size_mid 0.3
_exptl_crystal_size_min 0.3
_refine_diff_density_max 0.597
_refine_diff_density_min -0.467
_refine_diff_density_rms 0.066
_refine_ls_extinction_method none
_refine_ls_goodness_of_fit_ref 1.021
_refine_ls_hydrogen_treatment constr
_refine_ls_matrix_type full
_refine_ls_number_parameters 213
_refine_ls_number_reflns 4044
_refine_ls_number_restraints 0
_refine_ls_restrained_S_all 1.021
_refine_ls_R_factor_all 0.0704
_refine_ls_R_factor_gt 0.0437
_refine_ls_shift/su_max 0.000
_refine_ls_shift/su_mean 0.000
_refine_ls_structure_factor_coef Fsqd
_refine_ls_weighting_details 'w=1/[\s^2^(Fo^2^)+(0.0348P)^2^+0.9936P] where P=(Fo^2^+2Fc^2^)/3'
_refine_ls_weighting_scheme calc
_refine_ls_wR_factor_gt 0.0927
_refine_ls_wR_factor_ref 0.1038
_reflns_Friedel_coverage 0.000
_reflns_number_gt 2945
_reflns_number_total 4044
_reflns_threshold_expression 'I > 2\s(I)'
_cod_data_source_file d0dt02087g2.cif
_cod_data_source_block wl311
_cod_depositor_comments 'Adding full bibliography for 7705182--7705191.cif.'
_cod_original_sg_symbol_H-M 'P 21/m'
_cod_database_code 7705187
_shelx_shelxl_version_number 2016/6
_shelx_space_group_comment
;
The symmetry employed for this shelxl refinement is uniquely defined
by the following loop, which should always be used as a source of
symmetry information in preference to the above space-group names.
They are only intended as comments.
;

loop_
_space_group_symop_operation_xyz
'x, y, z'
'-x, y+1/2, -z'
'-x, -y, -z'
'x, -y-1/2, z'

loop_
_atom_site_label
_atom_site_type_symbol
_atom_site_fract_x
_atom_site_fract_y
_atom_site_fract_z
_atom_site_U_iso_or_equiv
_atom_site_adp_type
_atom_site_occupancy
_atom_site_site_symmetry_order
_atom_site_calc_flag
_atom_site_refinement_flags_posn
_atom_site_refinement_flags_adp
_atom_site_refinement_flags_occupancy
_atom_site_disorder_assembly
_atom_site_disorder_group
Fe1 Fe 0.37080(4) 0.250000 0.45734(5) 0.01769(13) Uani 1 2 d S T P . .
Cl1 Cl 0.32705(9) 0.250000 0.23130(10) 0.0348(2) Uani 1 2 d S T P . .
N1 N 0.25512(17) 0.32337(10) 0.51403(19) 0.0154(4) Uani 1 1 d . . . . .
C1 C 0.1453(2) 0.29184(11) 0.5338(2) 0.0148(4) Uani 1 1 d . . . . .
Cl2 Cl 0.59332(8) 0.250000 0.59092(10) 0.0280(2) Uani 1 2 d S T P . .
C2 C 0.0347(2) 0.33108(12) 0.5586(2) 0.0189(5) Uani 1 1 d . . . . .
H2 H 0.033289 0.385353 0.559532 0.023 Uiso 1 1 calc R U . . .
C3 C -0.0690(2) 0.29085(12) 0.5808(2) 0.0213(5) Uani 1 1 d . . . . .
H3 H -0.143021 0.317463 0.596754 0.026 Uiso 1 1 calc R U . . .
C4 C 0.2810(2) 0.40475(12) 0.5334(2) 0.0178(5) Uani 1 1 d . . . . .
C5 C 0.3682(2) 0.42940(12) 0.6664(3) 0.0218(5) Uani 1 1 d . . . . .
C6 C 0.4025(3) 0.50687(13) 0.6817(3) 0.0316(6) Uani 1 1 d . . . . .
H6 H 0.459529 0.525760 0.770838 0.038 Uiso 1 1 calc R U . . .
C7 C 0.3553(3) 0.55656(14) 0.5701(3) 0.0387(7) Uani 1 1 d . . . . .
H7 H 0.382263 0.608786 0.581990 0.046 Uiso 1 1 calc R U . . .
C8 C 0.2690(3) 0.53049(14) 0.4415(3) 0.0338(6) Uani 1 1 d . . . . .
H8 H 0.236665 0.565417 0.365555 0.041 Uiso 1 1 calc R U . . .
C9 C 0.2278(2) 0.45413(13) 0.4194(3) 0.0241(5) Uani 1 1 d . . . . .
C10 C 0.4222(2) 0.37592(14) 0.7909(3) 0.0271(5) Uani 1 1 d . . . . .
H10 H 0.409385 0.322514 0.753728 0.033 Uiso 1 1 calc R U . . .
C11 C 0.5776(3) 0.38672(17) 0.8740(3) 0.0429(7) Uani 1 1 d . . . . .
H11A H 0.630131 0.385036 0.810141 0.064 Uiso 1 1 calc R U . . .
H11B H 0.610328 0.345793 0.943428 0.064 Uiso 1 1 calc R U . . .
H11C H 0.592410 0.436273 0.921682 0.064 Uiso 1 1 calc R U . . .
C12 C 0.3367(3) 0.38369(18) 0.8861(3) 0.0446(7) Uani 1 1 d . . . . .
H12A H 0.343936 0.436159 0.921475 0.067 Uiso 1 1 calc R U . . .
H12B H 0.372897 0.348200 0.964957 0.067 Uiso 1 1 calc R U . . .
H12C H 0.238445 0.371687 0.833011 0.067 Uiso 1 1 calc R U . . .
C13 C 0.1268(3) 0.42841(14) 0.2777(3) 0.0305(6) Uani 1 1 d . . . . .
H13 H 0.114843 0.371828 0.281540 0.037 Uiso 1 1 calc R U . . .
C14 C 0.1809(3) 0.44540(18) 0.1593(3) 0.0458(8) Uani 1 1 d . . . . .
H14A H 0.117059 0.423239 0.071951 0.069 Uiso 1 1 calc R U . . .
H14B H 0.274316 0.423047 0.181657 0.069 Uiso 1 1 calc R U . . .
H14C H 0.186208 0.500823 0.148354 0.069 Uiso 1 1 calc R U . . .
C15 C -0.0175(3) 0.46567(19) 0.2464(3) 0.0512(8) Uani 1 1 d . . . . .
H15A H -0.009314 0.521136 0.238464 0.077 Uiso 1 1 calc R U . . .
H15B H -0.051852 0.454213 0.322504 0.077 Uiso 1 1 calc R U . . .
H15C H -0.083412 0.445422 0.158219 0.077 Uiso 1 1 calc R U . . .
O1 O 0.8159(13) 0.250000 0.0771(13) 0.029(6) Uani 0.5 2 d S T P A 1
C16 C 0.819(3) 0.250000 0.213(3) 0.034(4) Uani 0.5 2 d S T P A 1
H16A H 0.870291 0.294140 0.259821 0.041 Uiso 0.25 1 d R U P A 1
H16B H 0.870291 0.205860 0.259821 0.041 Uiso 0.25 1 d R U P A 1
C17 C 0.675(4) 0.250000 0.223(3) 0.056(7) Uani 0.5 2 d S T P A 1
H17A H 0.688891 0.250000 0.320944 0.084 Uiso 0.5 2 d R U P A 1
H17B H 0.622949 0.294790 0.179874 0.084 Uiso 0.25 1 d R U P A 1
H17C H 0.622949 0.205210 0.179874 0.084 Uiso 0.25 1 d R U P A 1
C18 C 0.943(3) 0.250000 0.054(2) 0.045(5) Uani 0.5 2 d S T P A 1
H18A H 0.995584 0.205780 0.098650 0.054 Uiso 0.25 1 d R U P A 1
H18B H 0.995584 0.294220 0.098650 0.054 Uiso 0.25 1 d R U P A 1
C19 C 0.933(3) 0.250000 -0.087(3) 0.054(10) Uani 0.5 2 d S T P A 1
H19A H 1.025484 0.250000 -0.092399 0.082 Uiso 0.5 2 d R U P A 1
H19B H 0.883734 0.205210 -0.132679 0.082 Uiso 0.25 1 d R U P A 1
H19C H 0.883734 0.294790 -0.132679 0.082 Uiso 0.25 1 d R U P A 1
O1A O 0.8193(16) 0.229(2) 0.0804(16) 0.029(6) Uani 0.25 1 d . . P B 2
C16A C 0.798(3) 0.228(2) 0.195(3) 0.034(4) Uani 0.25 1 d . . P B 2
H16C H 0.838027 0.275566 0.237672 0.041 Uiso 0.25 1 d R U P B 2
H16D H 0.859687 0.188576 0.246652 0.041 Uiso 0.25 1 d R U P B 2
C17A C 0.698(4) 0.222(3) 0.234(3) 0.056(7) Uani 0.25 1 d . . P B 2
H17D H 0.718483 0.223945 0.332804 0.084 Uiso 0.25 1 d R U P B 2
H17E H 0.634643 0.262335 0.188773 0.084 Uiso 0.25 1 d R U P B 2
H17F H 0.656753 0.173575 0.197943 0.084 Uiso 0.25 1 d R U P B 2
C18A C 0.917(3) 0.222(2) 0.042(2) 0.045(5) Uani 0.25 1 d . . P B 2
H18C H 0.976324 0.183336 0.099707 0.054 Uiso 0.25 1 d R U P B 2
H18D H 0.960585 0.269786 0.080627 0.054 Uiso 0.25 1 d R U P B 2
C19A C 0.945(3) 0.222(3) -0.073(3) 0.054(10) Uani 0.25 1 d . . P B 2
H19D H 1.043626 0.225910 -0.056114 0.082 Uiso 0.25 1 d R U P B 2
H19E H 0.911927 0.172920 -0.114864 0.082 Uiso 0.25 1 d R U P B 2
H19F H 0.895757 0.261700 -0.134454 0.082 Uiso 0.25 1 d R U P B 2

loop_
_atom_site_aniso_label
_atom_site_aniso_U_11
_atom_site_aniso_U_22
_atom_site_aniso_U_33
_atom_site_aniso_U_23
_atom_site_aniso_U_13
_atom_site_aniso_U_12
Fe1 0.0143(2) 0.0173(2) 0.0250(3) 0.000 0.01117(19) 0.000
Cl1 0.0324(5) 0.0497(6) 0.0273(5) 0.000 0.0166(4) 0.000
N1 0.0156(9) 0.0124(8) 0.0202(10) 0.0025(7) 0.0087(8) 0.0007(7)
C1 0.0155(9) 0.0144(10) 0.0160(11) -0.0004(9) 0.0071(8) -0.0005(8)
Cl2 0.0141(4) 0.0342(5) 0.0368(5) 0.000 0.0100(3) 0.000
C2 0.0208(11) 0.0149(10) 0.0232(13) 0.0013(9) 0.0104(9) 0.0037(9)
C3 0.0173(10) 0.0235(12) 0.0265(13) -0.0002(10) 0.0122(9) 0.0028(9)
C4 0.0171(10) 0.0125(10) 0.0273(13) 0.0027(9) 0.0123(9) 0.0007(9)
C5 0.0217(11) 0.0164(11) 0.0290(14) -0.0011(10) 0.0111(10) -0.0004(9)
C6 0.0346(14) 0.0200(12) 0.0390(17) -0.0066(11) 0.0115(12) -0.0039(11)
C7 0.0489(17) 0.0144(12) 0.057(2) -0.0016(12) 0.0242(15) -0.0050(12)
C8 0.0453(16) 0.0171(12) 0.0448(18) 0.0118(12) 0.0231(14) 0.0083(12)
C9 0.0263(12) 0.0212(12) 0.0292(14) 0.0048(10) 0.0151(11) 0.0051(10)
C10 0.0316(13) 0.0219(12) 0.0248(14) -0.0019(10) 0.0061(11) 0.0001(11)
C11 0.0339(15) 0.0453(17) 0.0392(18) -0.0016(14) 0.0003(12) 0.0022(13)
C12 0.0496(17) 0.0516(18) 0.0340(18) 0.0060(14) 0.0166(14) 0.0018(15)
C13 0.0338(13) 0.0287(13) 0.0268(15) 0.0107(11) 0.0081(11) 0.0069(11)
C14 0.0544(18) 0.0526(19) 0.0316(17) 0.0091(14) 0.0166(14) 0.0055(15)
C15 0.0393(16) 0.070(2) 0.0402(19) 0.0136(16) 0.0083(14) 0.0178(16)
O1 0.0266(15) 0.038(18) 0.0206(17) 0.000 0.0053(12) 0.000
C16 0.027(8) 0.056(18) 0.013(6) 0.000 0.000(6) 0.000
C17 0.026(9) 0.11(3) 0.031(4) 0.000 0.009(5) 0.000
C18 0.008(8) 0.09(2) 0.032(4) 0.000 0.001(5) 0.000
C19 0.035(4) 0.10(3) 0.027(5) 0.000 0.009(4) 0.000
O1A 0.0266(15) 0.038(18) 0.0206(17) 0.000 0.0053(12) 0.000
C16A 0.027(8) 0.056(18) 0.013(6) 0.000 0.000(6) 0.000
C17A 0.026(9) 0.11(3) 0.031(4) 0.000 0.009(5) 0.000
C18A 0.008(8) 0.09(2) 0.032(4) 0.000 0.001(5) 0.000
C19A 0.035(4) 0.10(3) 0.027(5) 0.000 0.009(4) 0.000

loop_
_atom_type_symbol
_atom_type_description
_atom_type_scat_dispersion_real
_atom_type_scat_dispersion_imag
_atom_type_scat_source
C C 0.0033 0.0016 'International Tables Vol C Tables 4.2.6.8 and 6.1.1.4'
H H 0.0000 0.0000 'International Tables Vol C Tables 4.2.6.8 and 6.1.1.4'
N N 0.0061 0.0033 'International Tables Vol C Tables 4.2.6.8 and 6.1.1.4'
Cl Cl 0.1484 0.1585 'International Tables Vol C Tables 4.2.6.8 and 6.1.1.4'
Fe Fe 0.3463 0.8444 'International Tables Vol C Tables 4.2.6.8 and 6.1.1.4'
O O 0.0106 0.0060 'International Tables Vol C Tables 4.2.6.8 and 6.1.1.4'

loop_
_geom_angle_atom_site_label_1
_geom_angle_atom_site_label_2
_geom_angle_atom_site_label_3
_geom_angle
_geom_angle_site_symmetry_1
_geom_angle_site_symmetry_3
_geom_angle_publ_flag
N1 Fe1 N1 81.57(10) . 4_565 ?
N1 Fe1 Cl1 113.00(6) . . ?
N1 Fe1 Cl1 113.00(6) 4_565 . ?
N1 Fe1 Cl2 114.47(6) . . ?
N1 Fe1 Cl2 114.47(6) 4_565 . ?
Cl1 Fe1 Cl2 115.77(4) . . ?
C1 N1 C4 120.71(17) . . ?
C1 N1 Fe1 113.66(13) . . ?
C4 N1 Fe1 125.63(13) . . ?
N1 C1 C2 126.47(19) . . ?
N1 C1 C1 114.55(11) . 4_565 ?
C2 C1 C1 118.94(12) . 4_565 ?
C3 C2 C1 119.8(2) . . ?
C3 C2 H2 120.1 . . ?
C1 C2 H2 120.1 . . ?
C2 C3 C3 121.28(13) . 4_565 ?
C2 C3 H3 119.4 . . ?
C3 C3 H3 119.4 4_565 . ?
C9 C4 C5 122.9(2) . . ?
C9 C4 N1 119.7(2) . . ?
C5 C4 N1 117.20(19) . . ?
C6 C5 C4 117.1(2) . . ?
C6 C5 C10 120.2(2) . . ?
C4 C5 C10 122.69(19) . . ?
C7 C6 C5 121.3(2) . . ?
C7 C6 H6 119.3 . . ?
C5 C6 H6 119.3 . . ?
C8 C7 C6 120.0(2) . . ?
C8 C7 H7 120.0 . . ?
C6 C7 H7 120.0 . . ?
C7 C8 C9 121.8(2) . . ?
C7 C8 H8 119.1 . . ?
C9 C8 H8 119.1 . . ?
C8 C9 C4 116.9(2) . . ?
C8 C9 C13 120.1(2) . . ?
C4 C9 C13 123.0(2) . . ?
C5 C10 C11 112.8(2) . . ?
C5 C10 C12 111.0(2) . . ?
C11 C10 C12 110.6(2) . . ?
C5 C10 H10 107.3 . . ?
C11 C10 H10 107.3 . . ?
C12 C10 H10 107.3 . . ?
C10 C11 H11A 109.5 . . ?
C10 C11 H11B 109.5 . . ?
H11A C11 H11B 109.5 . . ?
C10 C11 H11C 109.5 . . ?
H11A C11 H11C 109.5 . . ?
H11B C11 H11C 109.5 . . ?
C10 C12 H12A 109.5 . . ?
C10 C12 H12B 109.5 . . ?
H12A C12 H12B 109.5 . . ?
C10 C12 H12C 109.5 . . ?
H12A C12 H12C 109.5 . . ?
H12B C12 H12C 109.5 . . ?
C9 C13 C14 112.5(2) . . ?
C9 C13 C15 110.5(2) . . ?
C14 C13 C15 110.0(2) . . ?
C9 C13 H13 107.9 . . ?
C14 C13 H13 107.9 . . ?
C15 C13 H13 107.9 . . ?
C13 C14 H14A 109.5 . . ?
C13 C14 H14B 109.5 . . ?
H14A C14 H14B 109.5 . . ?
C13 C14 H14C 109.5 . . ?
H14A C14 H14C 109.5 . . ?
H14B C14 H14C 109.5 . . ?
C13 C15 H15A 109.5 . . ?
C13 C15 H15B 109.5 . . ?
H15A C15 H15B 109.5 . . ?
C13 C15 H15C 109.5 . . ?
H15A C15 H15C 109.5 . . ?
H15B C15 H15C 109.5 . . ?
C16 O1 C18 118.4(19) . . ?
O1 C16 C17 113(3) . . ?
O1 C16 H16A 108.7 . . ?
C17 C16 H16A 109.5 . . ?
O1 C16 H16B 108.7 . . ?
C17 C16 H16B 109.5 . . ?
H16A C16 H16B 107.1 . . ?
C16 C17 H17A 106.2 . . ?
C16 C17 H17B 111.1 . . ?
H17A C17 H17B 109.5 . . ?
C16 C17 H17C 111.1 . . ?
H17A C17 H17C 109.5 . . ?
H17B C17 H17C 109.5 . . ?
C16 C17 H17E 123(6) . 4_565 ?
H17A C17 H17E 122.0 . 4_565 ?
H17B C17 H17E 81.2 . 4_565 ?
H17C C17 H17E 28.2 . 4_565 ?
O1 C18 C19 116(2) . . ?
O1 C18 H18A 108.5 . . ?
C19 C18 H18A 108.0 . . ?
O1 C18 H18B 108.5 . . ?
C19 C18 H18B 108.0 . . ?
H18A C18 H18B 107.4 . . ?
C18 C19 H19A 110.0 . . ?
C18 C19 H19B 109.2 . . ?
H19A C19 H19B 109.5 . . ?
C18 C19 H19C 109.2 . . ?
H19A C19 H19C 109.5 . . ?
H19B C19 H19C 109.5 . . ?
C18 C19 H19F 133(5) . 4_565 ?
H19A C19 H19F 110.6 . 4_565 ?
H19B C19 H19F 33.9 . 4_565 ?
H19C C19 H19F 77.8 . 4_565 ?
O1A O1A C18A 95(3) 4_565 . ?
O1A O1A C16A 90(3) 4_565 . ?
C18A O1A C16A 137(3) . . ?
C16A C16A C17A 95(3) 4_565 . ?
C16A C16A O1A 90(3) 4_565 . ?
C17A C16A O1A 138(3) . . ?
C16A C16A H16C 30.2 4_565 . ?
C17A C16A H16C 101.4 . . ?
O1A C16A H16C 103.3 . . ?
O1A C16A H16C 76.1 4_565 . ?
C17A C16A H16C 66.1 4_565 . ?
C16A C16A H16D 136.2 4_565 . ?
C17A C16A H16D 102.5 . . ?
O1A C16A H16D 102.8 . . ?
O1A C16A H16D 123.8 4_565 . ?
C17A C16A H16D 130.5 4_565 . ?
H16C C16A H16D 106.3 . . ?
H16A C16A H16B 81.3 4_565 4_565 ?
C17A C17A C16A 85(3) 4_565 . ?
C17A C17A H17D 87.9 4_565 . ?
C16A C17A H17D 116.7 . . ?
C16A C17A H17D 110.3 4_565 . ?
C17A C17A H17E 42.6 4_565 . ?
C16A C17A H17E 106.3 . . ?
C16A C17A H17E 81.6 4_565 . ?
H17D C17A H17E 109.5 . . ?
C17A C17A H17F 151.9 4_565 . ?
C16A C17A H17F 105.2 . . ?
C16A C17A H17F 131.7 4_565 . ?
H17D C17A H17F 109.5 . . ?
H17E C17A H17F 109.5 . . ?
H17B C17A H17C 79.6 4_565 4_565 ?
H17B C17A H17E 43.7 4_565 4_565 ?
H17C C17A H17E 35.9 4_565 4_565 ?
C18A C18A O1A 85(3) 4_565 . ?
C18A C18A C19A 91(3) 4_565 . ?
O1A C18A C19A 140(3) . . ?
C18A C18A H18C 135.1 4_565 . ?
O1A C18A H18C 106.9 . . ?
C19A C18A H18C 104.3 . . ?
O1A C18A H18C 126.6 4_565 . ?
C19A C18A H18C 128.9 4_565 . ?
C18A C18A H18D 29.8 4_565 . ?
O1A C18A H18D 96.2 . . ?
C19A C18A H18D 98.8 . . ?
O1A C18A H18D 69.3 4_565 . ?
C19A C18A H18D 66.1 4_565 . ?
H18C C18A H18D 105.3 . . ?
H18A C18A H18B 77.0 4_565 4_565 ?
C19A C19A C18A 89(3) 4_565 . ?
C19A C19A H19D 85.4 4_565 . ?
C18A C19A H19D 113.0 . . ?
C18A C19A H19D 105.4 4_565 . ?
C19A C19A H19E 152.4 4_565 . ?
C18A C19A H19E 104.7 . . ?
C18A C19A H19E 136.9 4_565 . ?
H19D C19A H19E 109.5 . . ?
C19A C19A H19F 42.9 4_565 . ?
C18A C19A H19F 110.5 . . ?
C18A C19A H19F 81.1 4_565 . ?
H19D C19A H19F 109.5 . . ?
H19E C19A H19F 109.5 . . ?
H19B C19A H19C 83.2 4_565 4_565 ?
C19A C19A H19F 66(8) 4_565 4_565 ?
C18A C19A H19F 118(3) . 4_565 ?
C18A C19A H19F 98(6) 4_565 4_565 ?
H19D C19A H19F 119.5 . 4_565 ?
H19E C19A H19F 86.6 . 4_565 ?
H19F C19A H19F 22.9 . 4_565 ?
H19B C19A H19F 37.7 4_565 4_565 ?
H19C C19A H19F 47.2 4_565 4_565 ?

loop_
_geom_bond_atom_site_label_1
_geom_bond_atom_site_label_2
_geom_bond_distance
_geom_bond_site_symmetry_2
_geom_bond_publ_flag
Fe1 N1 1.9655(17) . ?
Fe1 N1 1.9656(17) 4_565 ?
Fe1 Cl1 2.1911(11) . ?
Fe1 Cl2 2.1979(9) . ?
N1 C1 1.328(2) . ?
N1 C4 1.449(3) . ?
C1 C2 1.419(3) . ?
C1 C1 1.464(4) 4_565 ?
C2 C3 1.356(3) . ?
C2 H2 0.9500 . ?
C3 C3 1.430(4) 4_565 ?
C3 H3 0.9500 . ?
C4 C9 1.397(3) . ?
C4 C5 1.403(3) . ?
C5 C6 1.395(3) . ?
C5 C10 1.517(3) . ?
C6 C7 1.378(4) . ?
C6 H6 0.9500 . ?
C7 C8 1.375(4) . ?
C7 H7 0.9500 . ?
C8 C9 1.395(3) . ?
C8 H8 0.9500 . ?
C9 C13 1.519(3) . ?
C10 C11 1.524(3) . ?
C10 C12 1.525(4) . ?
C10 H10 1.0000 . ?
C11 H11A 0.9800 . ?
C11 H11B 0.9800 . ?
C11 H11C 0.9800 . ?
C12 H12A 0.9800 . ?
C12 H12B 0.9800 . ?
C12 H12C 0.9800 . ?
C13 C14 1.526(4) . ?
C13 C15 1.538(3) . ?
C13 H13 1.0000 . ?
C14 H14A 0.9800 . ?
C14 H14B 0.9800 . ?
C14 H14C 0.9800 . ?
C15 H15A 0.9800 . ?
C15 H15B 0.9800 . ?
C15 H15C 0.9800 . ?
O1 C16 1.37(3) . ?
O1 C18 1.40(3) . ?
C16 C17 1.52(4) . ?
C16 H16A 0.9600 . ?
C16 H16B 0.9600 . ?
C17 H17A 0.9600 . ?
C17 H17B 0.9600 . ?
C17 H17C 0.9600 . ?
C17 H17E 0.48(4) 4_565 ?
C18 C19 1.41(3) . ?
C18 H18A 0.9600 . ?
C18 H18B 0.9600 . ?
C19 H19A 0.9600 . ?
C19 H19B 0.9600 . ?
C19 H19C 0.9600 . ?
C19 H19F 0.54(5) 4_565 ?
O1A O1A 0.75(8) 4_565 ?
O1A C18A 1.20(3) . ?
O1A C16A 1.26(3) . ?
O1A C18A 1.47(5) 4_565 ?
O1A C16A 1.47(4) 4_565 ?
C16A C16A 0.76(8) 4_565 ?
C16A C17A 1.22(4) . ?
C16A C17A 1.50(6) 4_565 ?
C16A H16C 0.9599 . ?
C16A H16D 0.9601 . ?
C17A C17A 0.98(10) 4_565 ?
C17A H17D 0.9600 . ?
C17A H17E 0.9600 . ?
C17A H17F 0.9600 . ?
C17A H17E 0.71(4) 4_565 ?
C18A C18A 0.97(8) 4_565 ?
C18A C19A 1.31(3) . ?
C18A C19A 1.64(6) 4_565 ?
C18A H18C 0.9600 . ?
C18A H18D 0.9600 . ?
C19A C19A 1.00(11) 4_565 ?
C19A H19D 0.9600 . ?
C19A H19E 0.9600 . ?
C19A H19F 0.9600 . ?
C19A H19F 0.72(4) 4_565 ?

loop_
_geom_torsion_atom_site_label_1
_geom_torsion_atom_site_label_2
_geom_torsion_atom_site_label_3
_geom_torsion_atom_site_label_4
_geom_torsion
_geom_torsion_site_symmetry_1
_geom_torsion_site_symmetry_2
_geom_torsion_site_symmetry_3
_geom_torsion_site_symmetry_4
_geom_torsion_publ_flag
C4 N1 C1 C2 7.7(3) . . . . ?
Fe1 N1 C1 C2 -172.00(18) . . . . ?
C4 N1 C1 C1 -170.14(14) . . . 4_565 ?
Fe1 N1 C1 C1 10.19(15) . . . 4_565 ?
N1 C1 C2 C3 -178.1(2) . . . . ?
C1 C1 C2 C3 -0.4(3) 4_565 . . . ?
C1 C2 C3 C3 0.4(3) . . . 4_565 ?
C1 N1 C4 C9 -92.3(3) . . . . ?
Fe1 N1 C4 C9 87.3(2) . . . . ?
C1 N1 C4 C5 92.1(2) . . . . ?
Fe1 N1 C4 C5 -88.3(2) . . . . ?
C9 C4 C5 C6 -0.7(3) . . . . ?
N1 C4 C5 C6 174.76(19) . . . . ?
C9 C4 C5 C10 178.1(2) . . . . ?
N1 C4 C5 C10 -6.4(3) . . . . ?
C4 C5 C6 C7 -1.4(4) . . . . ?
C10 C5 C6 C7 179.7(2) . . . . ?
C5 C6 C7 C8 2.0(4) . . . . ?
C6 C7 C8 C9 -0.5(4) . . . . ?
C7 C8 C9 C4 -1.6(4) . . . . ?
C7 C8 C9 C13 177.0(2) . . . . ?
C5 C4 C9 C8 2.2(3) . . . . ?
N1 C4 C9 C8 -173.2(2) . . . . ?
C5 C4 C9 C13 -176.4(2) . . . . ?
N1 C4 C9 C13 8.3(3) . . . . ?
C6 C5 C10 C11 -46.4(3) . . . . ?
C4 C5 C10 C11 134.8(2) . . . . ?
C6 C5 C10 C12 78.5(3) . . . . ?
C4 C5 C10 C12 -100.3(3) . . . . ?
C8 C9 C13 C14 57.9(3) . . . . ?
C4 C9 C13 C14 -123.6(2) . . . . ?
C8 C9 C13 C15 -65.5(3) . . . . ?
C4 C9 C13 C15 113.0(3) . . . . ?
C18 O1 C16 C17 180.000(3) . . . . ?
C16 O1 C18 C19 180.000(2) . . . . ?
O1A O1A C16A C16A -0.002(12) 4_565 . . 4_565 ?
C18A O1A C16A C16A 99(6) . . . 4_565 ?
C18A O1A C16A C16A 43(3) 4_565 . . 4_565 ?
O1A O1A C16A C17A 97(7) 4_565 . . . ?
C18A O1A C16A C17A -164(6) . . . . ?
C18A O1A C16A C17A 140(5) 4_565 . . . ?
C16A O1A C16A C17A 97(7) 4_565 . . . ?
C18A O1A C16A O1A 99(6) . . . 4_565 ?
C18A O1A C16A O1A 43(3) 4_565 . . 4_565 ?
C16A O1A C16A O1A 0.002(15) 4_565 . . 4_565 ?
O1A O1A C16A C17A 42.8(18) 4_565 . . 4_565 ?
C18A O1A C16A C17A 141(5) . . . 4_565 ?
C18A O1A C16A C17A 86(3) 4_565 . . 4_565 ?
C16A O1A C16A C17A 42.8(18) 4_565 . . 4_565 ?
C16A C16A C17A C17A 0.000(4) 4_565 . . 4_565 ?
O1A C16A C17A C17A -95(6) . . . 4_565 ?
O1A C16A C17A C17A -52(3) 4_565 . . 4_565 ?
O1A C16A C17A C16A -95(6) . . . 4_565 ?
O1A C16A C17A C16A -52(3) 4_565 . . 4_565 ?
C17A C16A C17A C16A 0.000(13) 4_565 . . 4_565 ?
O1A O1A C18A C18A 0.001(3) 4_565 . . 4_565 ?
C16A O1A C18A C18A -97(6) . . . 4_565 ?
C16A O1A C18A C18A -52(4) 4_565 . . 4_565 ?
O1A O1A C18A C19A -84(6) 4_565 . . . ?
C16A O1A C18A C19A 179(6) . . . . ?
C18A O1A C18A C19A -84(6) 4_565 . . . ?
C16A O1A C18A C19A -136(5) 4_565 . . . ?
C16A O1A C18A O1A -97(6) . . . 4_565 ?
C18A O1A C18A O1A -0.001(4) 4_565 . . 4_565 ?
C16A O1A C18A O1A -52(4) 4_565 . . 4_565 ?
O1A O1A C18A C19A -37.8(18) 4_565 . . 4_565 ?
C16A O1A C18A C19A -134(5) . . . 4_565 ?
C18A O1A C18A C19A -37.8(18) 4_565 . . 4_565 ?
C16A O1A C18A C19A -90(3) 4_565 . . 4_565 ?
C18A C18A C19A C19A 0.002(5) 4_565 . . 4_565 ?
O1A C18A C19A C19A 82(6) . . . 4_565 ?
O1A C18A C19A C19A 42(3) 4_565 . . 4_565 ?
O1A C18A C19A C18A 82(6) . . . 4_565 ?
O1A C18A C19A C18A 42(3) 4_565 . . 4_565 ?
C19A C18A C19A C18A -0.002(16) 4_565 . . 4_565 ?
